data_7004767
loop_
_publ_author_name
'Moorcraft, Lucy P.'
'Morandeira, Ana'
'Durrant, James R.'
'Jennings, James R.'
'Peter, Laurence M.'
'Parsons, Simon'
'Turner, Andrew'
'Yellowlees, Lesley J.'
'Robertson, Neil'

_publ_section_title
;
 Synthesis and properties of [Pt(4-CO2CH3-py)2(mnt)]: comparison of
 pyridyl and bipyridyl-based dyes for solar cells
;
_journal_issue 48
_journal_name_full 'Dalton Transactions'
_journal_page_first 6940
_journal_page_last 6947
_journal_paper_doi 10.1039/b811943k
_journal_year 2008
_chemical_compound_source 'Lucy Moorcraft reaction XD1'
_chemical_formula_moiety '[PtCl2(C7H7NO2)2]'
_chemical_formula_sum 'C14 H14 Cl2 N2 O4 Pt'
_chemical_formula_weight 540.26
_chemical_name_systematic
;
?
;
_space_group_IT_number 15
_symmetry_cell_setting monoclinic
_symmetry_space_group_name_Hall '-C 2yc'
_symmetry_space_group_name_H-M 'C 1 2/c 1'
_atom_sites_solution_hydrogens mixed
_atom_sites_solution_primary 'Patterson in Cc'
_atom_sites_solution_secondary difmap
_audit_creation_date 05-08-02
_audit_creation_method SHELXL-97
_cell_angle_alpha 90.00
_cell_angle_beta 97.4710(10)
_cell_angle_gamma 90.00
_cell_formula_units_Z 4
_cell_length_a 13.0562(3)
_cell_length_b 8.2030(2)
_cell_length_c 15.3120(3)
_cell_measurement_reflns_used 6769
_cell_measurement_temperature 150(2)
_cell_measurement_theta_max 30
_cell_measurement_theta_min 2.5
_cell_volume 1625.99(6)
_computing_cell_refinement Saint
_computing_data_collection Smart
_computing_data_reduction Saint
_computing_molecular_graphics XP
_computing_publication_material 'XCIF, PLATON'
_computing_structure_refinement 'SHELXL-97 (Sheldrick, 1997)'
_computing_structure_solution Dirdif
_diffrn_ambient_temperature 150(2)
_diffrn_measured_fraction_theta_full 0.999
_diffrn_measured_fraction_theta_max 0.942
_diffrn_measurement_device_type 'Bruker Smart APEX CCD'
_diffrn_measurement_method 'Omega and Phi'
_diffrn_radiation_monochromator graphite
_diffrn_radiation_source 'fine-focus sealed tube'
_diffrn_radiation_type MoK\a
_diffrn_radiation_wavelength 0.71073
_diffrn_reflns_av_R_equivalents 0.0313
_diffrn_reflns_av_sigmaI/netI 0.0267
_diffrn_reflns_limit_h_max 17
_diffrn_reflns_limit_h_min -17
_diffrn_reflns_limit_k_max 11
_diffrn_reflns_limit_k_min -11
_diffrn_reflns_limit_l_max 21
_diffrn_reflns_limit_l_min -20
_diffrn_reflns_number 9237
_diffrn_reflns_theta_full 27.51
_diffrn_reflns_theta_max 29.68
_diffrn_reflns_theta_min 2.68
_exptl_absorpt_coefficient_mu 8.978
_exptl_absorpt_correction_T_max 0.280
_exptl_absorpt_correction_T_min 0.137
_exptl_absorpt_correction_type multi-scan
_exptl_absorpt_process_details 'Sadabs v 2.10'
_exptl_crystal_colour Colourless
_exptl_crystal_density_diffrn 2.207
_exptl_crystal_density_method 'not measured'
_exptl_crystal_description tablet
_exptl_crystal_F_000 1024
_exptl_crystal_recrystallization_method
;
>From a mixtire of CH2Cl2 and heptane.
;
_exptl_crystal_size_max 0.28
_exptl_crystal_size_mid 0.28
_exptl_crystal_size_min 0.14
_refine_diff_density_max 1.326
_refine_diff_density_min -0.620
_refine_diff_density_rms 0.125
_refine_ls_extinction_method none
_refine_ls_goodness_of_fit_ref 1.122
_refine_ls_hydrogen_treatment 'riding/rotating group'
_refine_ls_matrix_type full
_refine_ls_number_parameters 106
_refine_ls_number_reflns 2175
_refine_ls_number_restraints 0
_refine_ls_restrained_S_all 1.122
_refine_ls_R_factor_all 0.0195
_refine_ls_R_factor_gt 0.0182
_refine_ls_shift/su_max 0.002
_refine_ls_shift/su_mean 0.000
_refine_ls_structure_factor_coef Fsqd
_refine_ls_weighting_details 'calc w=1/[\s^2^(Fo^2^)+(0.0213P)^2^+0.0000P] where P=(Fo^2^+2Fc^2^)/3'
_refine_ls_weighting_scheme calc
_refine_ls_wR_factor_gt 0.0426
_refine_ls_wR_factor_ref 0.0431
_reflns_number_gt 2084
_reflns_number_total 2175
_reflns_threshold_expression >2sigma(I)
_cod_data_source_file b811943k.txt
_cod_data_source_block nr0508
_cod_depositor_comments
;
The following automatic conversions were performed:
'_symmetry_cell_setting' value 'Monoclinic' changed to 'monoclinic'
according to '/home/saulius/struct/CIF-dictionaries/cif_core.dic'
dictionary named 'cif_core.dic' version 2.4.1 from
2010-06-29.

'_exptl_absorpt_correction_type' value 'Multiscan' changed to
'multi-scan' according to
'/home/saulius/struct/CIF-dictionaries/cif_core.dic' dictionary named
'cif_core.dic' version 2.4.1 from 2010-06-29.

Automatic conversion script
Id: cif_fix_enum 1527 2010-12-29 10:47:43Z saulius 

The following automatic conversions were performed:

'_atom_sites_solution_hydrogens' value 'geom/difmap' was changed to
'mixed'.

Automatic conversion script
Id: cif_fix_values 6452 2018-10-05 10:23:21Z andrius 
;
_cod_original_sg_symbol_H-M C2/c
_cod_database_code 7004767

loop_
_symmetry_equiv_pos_as_xyz
'x, y, z'
'-x, y, -z+1/2'
'x+1/2, y+1/2, z'
'-x+1/2, y+1/2, -z+1/2'
'-x, -y, -z'
'x, -y, z-1/2'
'-x+1/2, -y+1/2, -z'
'x+1/2, -y+1/2, z-1/2'

loop_
_atom_site_label
_atom_site_type_symbol
_atom_site_fract_x
_atom_site_fract_y
_atom_site_fract_z
_atom_site_U_iso_or_equiv
_atom_site_adp_type
_atom_site_occupancy
_atom_site_symmetry_multiplicity
_atom_site_calc_flag
_atom_site_refinement_flags
_atom_site_disorder_assembly
_atom_site_disorder_group
Pt1 Pt 0.0000 -0.115143(13) 0.2500 0.01871(5) Uani 1 2 d S . .
Cl1 Cl 0.07770(5) -0.30915(8) 0.17260(4) 0.02814(13) Uani 1 1 d . . .
N1 N 0.06498(14) 0.0604(3) 0.18304(13) 0.0190(4) Uani 1 1 d . . .
C2 C 0.15240(19) 0.1383(3) 0.21812(18) 0.0237(5) Uani 1 1 d . . .
H2 H 0.1838 0.1092 0.2755 0.028 Uiso 1 1 calc R . .
C3 C 0.19672(17) 0.2584(3) 0.17268(16) 0.0243(5) Uani 1 1 d . . .
H3 H 0.2586 0.3100 0.1981 0.029 Uiso 1 1 calc R . .
C4 C 0.15038(17) 0.3035(3) 0.08950(16) 0.0203(4) Uani 1 1 d . . .
C5 C 0.05988(17) 0.2259(3) 0.05396(16) 0.0246(5) Uani 1 1 d . . .
H5 H 0.0264 0.2551 -0.0027 0.030 Uiso 1 1 calc R . .
C6 C 0.01961(19) 0.1058(3) 0.10239(18) 0.0235(5) Uani 1 1 d . . .
H6 H -0.0424 0.0530 0.0782 0.028 Uiso 1 1 calc R . .
C7 C 0.19879(18) 0.4347(3) 0.04031(16) 0.0223(5) Uani 1 1 d . . .
O8 O 0.27758(13) 0.5038(2) 0.06910(13) 0.0302(4) Uani 1 1 d . . .
O9 O 0.14562(14) 0.4608(2) -0.03768(12) 0.0305(4) Uani 1 1 d . . .
C10 C 0.1844(3) 0.5850(3) -0.0911(2) 0.0355(6) Uani 1 1 d . . .
H10A H 0.1739 0.6924 -0.0658 0.053 Uiso 1 1 calc R . .
H10B H 0.1475 0.5796 -0.1510 0.053 Uiso 1 1 calc R . .
H10C H 0.2584 0.5674 -0.0930 0.053 Uiso 1 1 calc R . .

loop_
_atom_site_aniso_label
_atom_site_aniso_U_11
_atom_site_aniso_U_22
_atom_site_aniso_U_33
_atom_site_aniso_U_23
_atom_site_aniso_U_13
_atom_site_aniso_U_12
Pt1 0.01888(7) 0.01910(8) 0.01829(7) 0.000 0.00296(5) 0.000
Cl1 0.0294(3) 0.0269(3) 0.0276(3) -0.0070(2) 0.0019(2) 0.0050(2)
N1 0.0172(8) 0.0202(10) 0.0201(10) -0.0027(8) 0.0036(7) -0.0012(8)
C2 0.0217(11) 0.0253(12) 0.0229(12) -0.0005(9) -0.0015(9) -0.0030(9)
C3 0.0210(10) 0.0258(13) 0.0252(12) -0.0022(10) -0.0004(9) -0.0036(9)
C4 0.0218(10) 0.0191(12) 0.0208(11) -0.0020(9) 0.0056(8) -0.0011(8)
C5 0.0235(10) 0.0295(13) 0.0201(12) -0.0001(10) 0.0005(9) -0.0036(9)
C6 0.0198(10) 0.0303(14) 0.0201(12) 0.0001(9) 0.0018(9) -0.0039(8)
C7 0.0237(10) 0.0201(11) 0.0245(13) -0.0023(10) 0.0084(9) -0.0001(9)
O8 0.0260(8) 0.0283(10) 0.0364(11) 0.0016(8) 0.0049(7) -0.0066(7)
O9 0.0353(9) 0.0300(10) 0.0261(10) 0.0059(8) 0.0035(8) -0.0084(8)
C10 0.0452(16) 0.0295(14) 0.0340(16) 0.0092(12) 0.0135(13) -0.0049(12)

loop_
_atom_type_symbol
_atom_type_description
_atom_type_scat_dispersion_real
_atom_type_scat_dispersion_imag
_atom_type_scat_source
C C 0.0033 0.0016 'International Tables Vol C Tables 4.2.6.8 and 6.1.1.4'
H H 0.0000 0.0000 'International Tables Vol C Tables 4.2.6.8 and 6.1.1.4'
N N 0.0061 0.0033 'International Tables Vol C Tables 4.2.6.8 and 6.1.1.4'
O O 0.0106 0.0060 'International Tables Vol C Tables 4.2.6.8 and 6.1.1.4'
Cl Cl 0.1484 0.1585 'International Tables Vol C Tables 4.2.6.8 and 6.1.1.4'
Pt Pt -1.7033 8.3905 'International Tables Vol C Tables 4.2.6.8 and 6.1.1.4'

loop_
_geom_angle_atom_site_label_1
_geom_angle_atom_site_label_2
_geom_angle_atom_site_label_3
_geom_angle
_geom_angle_site_symmetry_1
_geom_angle_site_symmetry_3
_geom_angle_publ_flag
N1 Pt1 N1 88.91(11) 2 . ?
N1 Pt1 Cl1 178.20(6) 2 . ?
N1 Pt1 Cl1 89.39(6) . . ?
N1 Pt1 Cl1 89.39(6) 2 2 ?
N1 Pt1 Cl1 178.20(5) . 2 ?
Cl1 Pt1 Cl1 92.32(3) . 2 ?
C6 N1 C2 118.6(2) . . ?
C6 N1 Pt1 119.87(16) . . ?
C2 N1 Pt1 121.50(17) . . ?
N1 C2 C3 121.6(2) . . ?
C2 C3 C4 119.6(2) . . ?
C3 C4 C5 119.0(2) . . ?
C3 C4 C7 119.4(2) . . ?
C5 C4 C7 121.6(2) . . ?
C6 C5 C4 118.8(2) . . ?
N1 C6 C5 122.5(2) . . ?
O8 C7 O9 125.3(2) . . ?
O8 C7 C4 123.3(2) . . ?
O9 C7 C4 111.4(2) . . ?
C7 O9 C10 116.6(2) . . ?

loop_
_geom_bond_atom_site_label_1
_geom_bond_atom_site_label_2
_geom_bond_distance
_geom_bond_site_symmetry_2
_geom_bond_publ_flag
Pt1 N1 2.018(2) 2 ?
Pt1 N1 2.018(2) . ?
Pt1 Cl1 2.2976(6) . ?
Pt1 Cl1 2.2976(6) 2 ?
N1 C6 1.351(3) . ?
N1 C2 1.356(3) . ?
C2 C3 1.376(4) . ?
C3 C4 1.387(3) . ?
C4 C5 1.389(3) . ?
C4 C7 1.500(3) . ?
C5 C6 1.378(3) . ?
C7 O8 1.206(3) . ?
C7 O9 1.318(3) . ?
O9 C10 1.440(3) . ?
